data_7034649
loop_
_publ_author_name
'Caballero-Jim\'enez, Judith'
'Habib, Fatemah'
'Ram\'irez-Rosales, Daniel'
'Grande-Aztatzi, Rafael'
'Merino, Gabriel'
'Korobkov, Ilia'
'Singh, Mukesh Kumar'
'Rajaraman, Gopalan'
'Reyes-Ortega, Yasmi'
'Murugesu, Muralee'

_publ_section_title
;
 Inducing magnetic communication in caged dinuclear Co(ii) systems.
;
_journal_issue 18
_journal_name_full 'Dalton transactions (Cambridge, England : 2003)'
_journal_page_first 8649
_journal_page_last 8659
_journal_paper_doi 10.1039/c5dt00497g
_journal_volume 44
_journal_year 2015
_chemical_formula_sum 'C37 H58 Cl4 Co2 N8 O13'
_chemical_formula_weight 1082.57
_chemical_name_systematic
; 
 ? 
;
_space_group_crystal_system orthorhombic
_space_group_IT_number 40
_space_group_name_Hall 'A 2 -2a'
_space_group_name_H-M_alt 'A m a 2'
_symmetry_space_group_name_Hall 'A 2 -2a'
_symmetry_space_group_name_H-M 'A m a 2'
_atom_sites_solution_hydrogens geom
_audit_creation_method SHELXL-2013
_audit_update_record
;
2015-01-21 deposited with the CCDC.
2015-03-27 downloaded from the CCDC.
;
_cell_angle_alpha 90
_cell_angle_beta 90
_cell_angle_gamma 90
_cell_formula_units_Z 4
_cell_length_a 24.1438(5)
_cell_length_b 17.6734(3)
_cell_length_c 10.6296(2)
_cell_measurement_reflns_used 9979
_cell_measurement_temperature 200(2)
_cell_measurement_theta_max 28.26
_cell_measurement_theta_min 2.39
_cell_volume 4535.68(15)
_computing_cell_refinement 'APEX II, Bruker (2009)'
_computing_data_collection 'APEX II, Bruker (2009)'
_computing_data_reduction 'XPREP, Bruker (2009)'
_computing_molecular_graphics 'SHELXTL, Bruker (2004)'
_computing_publication_material 'SHELXTL, Bruker (2004)'
_computing_structure_refinement 'SHELXL-2013 (Sheldrick, 2013)'
_computing_structure_solution 'SHELXS-03 (Sheldrick, 2003)'
_diffrn_ambient_temperature 200(2)
_diffrn_measured_fraction_theta_full 0.986
_diffrn_measured_fraction_theta_max 0.989
_diffrn_measurement_device_type 'Bruker APEX-II CCD'
_diffrn_measurement_method '\f and \w scans'
_diffrn_radiation_type MoK\a
_diffrn_radiation_wavelength 0.71073
_diffrn_reflns_av_R_equivalents 0.0246
_diffrn_reflns_av_unetI/netI 0.0241
_diffrn_reflns_Laue_measured_fraction_full 0.986
_diffrn_reflns_Laue_measured_fraction_max 0.989
_diffrn_reflns_limit_h_max 32
_diffrn_reflns_limit_h_min -30
_diffrn_reflns_limit_k_max 23
_diffrn_reflns_limit_k_min -23
_diffrn_reflns_limit_l_max 13
_diffrn_reflns_limit_l_min -14
_diffrn_reflns_number 34331
_diffrn_reflns_point_group_measured_fraction_full 0.980
_diffrn_reflns_point_group_measured_fraction_max 0.971
_diffrn_reflns_theta_full 25.242
_diffrn_reflns_theta_max 28.292
_diffrn_reflns_theta_min 2.236
_exptl_absorpt_coefficient_mu 1.038
_exptl_absorpt_correction_T_max 0.7457
_exptl_absorpt_correction_T_min 0.6873
_exptl_absorpt_correction_type multi-scan
_exptl_absorpt_process_details 'SADABS, Bruker (2003)'
_exptl_crystal_colour purple
_exptl_crystal_density_diffrn 1.585
_exptl_crystal_density_meas ?
_exptl_crystal_description block
_exptl_crystal_F_000 2248
_exptl_crystal_size_max 0.140
_exptl_crystal_size_mid 0.080
_exptl_crystal_size_min 0.060
_refine_diff_density_max 1.166
_refine_diff_density_min -2.024
_refine_diff_density_rms 0.109
_refine_ls_abs_structure_details
; 
 Flack x determined using 2193 quotients [(I+)-(I-)]/[(I+)+(I-)] 
 (Parsons and Flack (2004), Acta Cryst. A60, s61). 
;
_refine_ls_abs_structure_Flack 0.033(5)
_refine_ls_extinction_method none
_refine_ls_goodness_of_fit_ref 0.886
_refine_ls_hydrogen_treatment constr
_refine_ls_matrix_type full
_refine_ls_number_parameters 281
_refine_ls_number_reflns 5604
_refine_ls_number_restraints 134
_refine_ls_restrained_S_all 1.040
_refine_ls_R_factor_all 0.0619
_refine_ls_R_factor_gt 0.0563
_refine_ls_shift/su_max 0.000
_refine_ls_shift/su_mean 0.000
_refine_ls_structure_factor_coef Fsqd
_refine_ls_weighting_details 'w=1/[\s^2^(Fo^2^)+(0.1233P)^2^+25.4873P] where P=(Fo^2^+2Fc^2^)/3'
_refine_ls_weighting_scheme calc
_refine_ls_wR_factor_gt 0.1602
_refine_ls_wR_factor_ref 0.1666
_reflns_Friedel_coverage 0.866
_reflns_Friedel_fraction_full 0.972
_reflns_Friedel_fraction_max 0.952
_reflns_number_gt 5070
_reflns_number_total 5604
_reflns_threshold_expression 'I > 2\s(I)'
_cod_data_source_file c5dt00497g2.cif
_cod_data_source_block mm209a
_cod_depositor_comments
;
The following automatic conversions were performed:

'_exptl_crystal_density_meas' value 'n/a' was changed to '?' - the
value is perceived as not measured.

Automatic conversion script
Id: cif_fix_values 3105 2015-03-04 15:46:00Z robertas 

 Adding full bibliography for 7034646--7034652.cif.
;
_cod_database_code 7034649
_shelx_space_group_comment
; 
The symmetry employed for this shelxl refinement is uniquely defined 
by the following loop, which should always be used as a source of 
symmetry information in preference to the above space-group names. 
They are only intended as comments. 
;
_shelx_estimated_absorpt_t_min 0.868
_shelx_estimated_absorpt_t_max 0.940
_shelxl_version_number 2013-4

loop_
_space_group_symop_operation_xyz
'x, y, z'
'-x, -y, z'
'x+1/2, -y, z'
'-x+1/2, y, z'
'x, y+1/2, z+1/2'
'-x, -y+1/2, z+1/2'
'x+1/2, -y+1/2, z+1/2'
'-x+1/2, y+1/2, z+1/2'

loop_
_atom_site_label
_atom_site_type_symbol
_atom_site_fract_x
_atom_site_fract_y
_atom_site_fract_z
_atom_site_U_iso_or_equiv
_atom_site_adp_type
_atom_site_occupancy
_atom_site_site_symmetry_order
_atom_site_calc_flag
_atom_site_refinement_flags_posn
_atom_site_refinement_flags_adp
_atom_site_refinement_flags_occupancy
_atom_site_disorder_assembly
_atom_site_disorder_group
Co1 Co 0.15207(3) 0.27496(3) 0.66146(7) 0.01638(19) Uani 1 1 d . . . . .
Cl1 Cl 0.2500 0.27504(9) 0.6608(3) 0.0196(3) Uani 1 2 d S T P . .
N1 N 0.05945(17) 0.2733(2) 0.6638(7) 0.0216(8) Uani 1 1 d . . . . .
N2 N 0.13899(19) 0.2614(3) 0.8570(5) 0.0174(8) Uani 1 1 d . . . . .
H2C H 0.1663 0.2224 0.8852 0.021 Uiso 1 1 calc R U . . .
N3 N 0.1367(2) 0.3839(3) 0.5877(5) 0.0202(9) Uani 1 1 d . . . . .
H3C H 0.1625 0.4184 0.6341 0.024 Uiso 1 1 calc R U . . .
N4 N 0.1383(2) 0.1801(3) 0.5453(5) 0.0201(9) Uani 1 1 d . . . . .
H4B H 0.1648 0.1854 0.4736 0.024 Uiso 1 1 calc R U . . .
C1 C 0.0415(3) 0.2701(4) 0.7959(6) 0.0261(12) Uani 1 1 d . . . . .
H1A H 0.0049 0.2452 0.8016 0.031 Uiso 1 1 calc R U . . .
H1B H 0.0380 0.3220 0.8299 0.031 Uiso 1 1 calc R U . . .
C2 C 0.0835(2) 0.2262(3) 0.8720(6) 0.0234(11) Uani 1 1 d . . . . .
H2A H 0.0727 0.2263 0.9619 0.028 Uiso 1 1 calc R U . . .
H2B H 0.0846 0.1730 0.8428 0.028 Uiso 1 1 calc R U . . .
C3 C 0.1463(3) 0.3277(3) 0.9447(6) 0.0239(11) Uani 1 1 d . . . . .
H3A H 0.1152 0.3635 0.9333 0.029 Uiso 1 1 calc R U . . .
H3B H 0.1455 0.3096 1.0328 0.029 Uiso 1 1 calc R U . . .
C4 C 0.2500 0.3328(4) 0.9520(8) 0.0218(15) Uani 1 2 d S T P . .
H4A H 0.2500 0.2853 0.9936 0.026 Uiso 1 2 calc R U P . .
C5 C 0.1999(3) 0.3681(4) 0.9210(6) 0.0227(13) Uani 1 1 d . . . . .
C6 C 0.2004(3) 0.4380(4) 0.8631(6) 0.0258(12) Uani 1 1 d . . . . .
H6A H 0.1663 0.4620 0.8430 0.031 Uiso 1 1 calc R U . . .
C7 C 0.2500 0.4738(5) 0.8336(8) 0.0267(17) Uani 1 2 d S T P . .
H7A H 0.2500 0.5220 0.7940 0.032 Uiso 1 2 calc R U P . .
C8 C 0.0400(2) 0.3424(4) 0.5990(6) 0.0253(12) Uani 1 1 d . . . . .
H8A H 0.0024 0.3556 0.6287 0.030 Uiso 1 1 calc R U . . .
H8B H 0.0382 0.3333 0.5072 0.030 Uiso 1 1 calc R U . . .
C9 C 0.0797(2) 0.4079(4) 0.6263(6) 0.0253(12) Uani 1 1 d . . . . .
H9A H 0.0684 0.4534 0.5785 0.030 Uiso 1 1 calc R U . . .
H9B H 0.0791 0.4204 0.7171 0.030 Uiso 1 1 calc R U . . .
C10 C 0.1459(2) 0.4009(3) 0.4512(6) 0.0222(11) Uani 1 1 d . . . . .
H10A H 0.1456 0.4564 0.4387 0.027 Uiso 1 1 calc R U . . .
H10B H 0.1150 0.3793 0.4016 0.027 Uiso 1 1 calc R U . . .
C11 C 0.2500 0.4011(5) 0.4412(7) 0.0215(15) Uani 1 2 d S T P . .
H11A H 0.2500 0.4449 0.4931 0.026 Uiso 1 2 calc R U P . .
C12 C 0.1999(3) 0.3691(4) 0.4033(6) 0.0213(13) Uani 1 1 d . . . . .
C13 C 0.2002(3) 0.3070(4) 0.3238(6) 0.0260(12) Uani 1 1 d . . . . .
H13A H 0.1662 0.2856 0.2964 0.031 Uiso 1 1 calc R U . . .
C14 C 0.2500 0.2762(5) 0.2841(9) 0.0294(18) Uani 1 2 d S T P . .
H14A H 0.2500 0.2337 0.2294 0.035 Uiso 1 2 calc R U P . .
C15 C 0.0416(3) 0.2039(4) 0.5947(6) 0.0275(12) Uani 1 1 d . . . . .
H15A H 0.0040 0.2115 0.5595 0.033 Uiso 1 1 calc R U . . .
H15B H 0.0403 0.1603 0.6531 0.033 Uiso 1 1 calc R U . . .
C16 C 0.0822(3) 0.1881(3) 0.4895(6) 0.0248(12) Uani 1 1 d . . . . .
H16A H 0.0717 0.1409 0.4452 0.030 Uiso 1 1 calc R U . . .
H16B H 0.0818 0.2302 0.4281 0.030 Uiso 1 1 calc R U . . .
C17 C 0.1464(2) 0.1013(3) 0.5954(6) 0.0232(11) Uani 1 1 d . . . . .
H17A H 0.1153 0.0884 0.6521 0.028 Uiso 1 1 calc R U . . .
H17B H 0.1461 0.0650 0.5245 0.028 Uiso 1 1 calc R U . . .
C18 C 0.2500 0.0937(5) 0.6022(8) 0.0244(16) Uani 1 2 d S T P . .
H18A H 0.2500 0.0932 0.5128 0.029 Uiso 1 2 calc R U P . .
C19 C 0.2001(2) 0.0940(3) 0.6659(7) 0.0225(10) Uani 1 1 d . . . . .
C20 C 0.2005(3) 0.0904(3) 0.7979(6) 0.0260(12) Uani 1 1 d . . . . .
H20A H 0.1664 0.0888 0.8427 0.031 Uiso 1 1 calc R U . . .
C21 C 0.2500 0.0891(5) 0.8628(8) 0.0276(17) Uani 1 2 d S T P . .
H21A H 0.2500 0.0873 0.9521 0.033 Uiso 1 2 calc R U P . .
Cl2 Cl 0.85539(7) 0.87757(10) 0.1702(2) 0.0423(4) Uani 1 1 d D . . . .
O1 O 0.8323(8) 0.8799(12) 0.2888(13) 0.0423(4) Uani 0.5 1 d D . P A 1
O2 O 0.8294(7) 0.8337(7) 0.0787(10) 0.0423(4) Uani 0.5 1 d D . P A 1
O3 O 0.8752(5) 0.9449(5) 0.1269(9) 0.0423(4) Uani 0.5 1 d D . P A 1
O4 O 0.9046(4) 0.8214(5) 0.1864(9) 0.0423(4) Uani 0.5 1 d D . P A 1
O1' O 0.8283(8) 0.8748(12) 0.2935(13) 0.0423(4) Uani 0.5 1 d D . P A 2
O2' O 0.8237(6) 0.8221(7) 0.0970(10) 0.0423(4) Uani 0.5 1 d D . P A 2
O3' O 0.8349(5) 0.9510(6) 0.1120(10) 0.0423(4) Uani 0.5 1 d D . P A 2
O4' O 0.9118(4) 0.8810(6) 0.1828(9) 0.0423(4) Uani 0.5 1 d D . P A 2
Cl3 Cl 0.0000 0.5000 0.2835(3) 0.0587(8) Uani 1 2 d DS T P . .
O5 O -0.0020(6) 0.4327(7) 0.3573(11) 0.0587(8) Uani 0.5 1 d D . P B -1
O6 O 0.0303(5) 0.4819(7) 0.1682(11) 0.0587(8) Uani 0.5 1 d D . P B -1
O7 O 0.0332(6) 0.5492(8) 0.3514(12) 0.0587(8) Uani 0.5 1 d D . P B -1
O8 O -0.0495(5) 0.5165(8) 0.2253(13) 0.0587(8) Uani 0.5 1 d D . P B -1
C22 C 0.0047(11) 0.0082(13) 0.3767(14) 0.050(4) Uiso 0.5 1 d D . P C -1
H22A H -0.0217 0.0331 0.4330 0.076 Uiso 0.5 1 calc R U P C -1
H22B H -0.0149 -0.0117 0.3031 0.076 Uiso 0.5 1 calc R U P C -1
H22C H 0.0327 0.0449 0.3492 0.076 Uiso 0.5 1 calc R U P C -1
O9 O 0.0312(6) -0.0525(8) 0.4417(15) 0.063(4) Uiso 0.5 1 d D . P C -1
H9C H 0.0308 -0.0437 0.5193 0.095 Uiso 0.5 1 calc R U P C -1

loop_
_atom_site_aniso_label
_atom_site_aniso_U_11
_atom_site_aniso_U_22
_atom_site_aniso_U_33
_atom_site_aniso_U_23
_atom_site_aniso_U_13
_atom_site_aniso_U_12
Co1 0.0142(3) 0.0186(3) 0.0164(3) 0.0010(3) 0.0002(3) 0.0000(2)
Cl1 0.0148(7) 0.0219(7) 0.0221(7) 0.0008(8) 0.000 0.000
N1 0.0156(18) 0.028(2) 0.021(2) 0.001(2) 0.000(3) 0.0004(15)
N2 0.015(2) 0.0184(19) 0.019(2) 0.0011(16) 0.0017(17) -0.0001(16)
N3 0.020(2) 0.019(2) 0.022(2) -0.0013(17) 0.0018(19) 0.0013(17)
N4 0.018(2) 0.022(2) 0.021(2) -0.0039(17) -0.0025(18) -0.0011(17)
C1 0.018(3) 0.037(3) 0.024(3) 0.000(2) 0.008(2) 0.000(2)
C2 0.018(3) 0.027(3) 0.025(3) 0.003(2) 0.004(2) -0.004(2)
C3 0.030(3) 0.024(3) 0.018(3) -0.004(2) 0.004(2) -0.002(2)
C4 0.025(4) 0.021(3) 0.020(3) -0.001(3) 0.000 0.000
C5 0.025(3) 0.020(3) 0.023(3) -0.003(2) 0.001(2) 0.001(2)
C6 0.032(3) 0.025(3) 0.020(3) -0.005(2) -0.001(2) 0.006(2)
C7 0.036(5) 0.019(3) 0.025(4) 0.001(3) 0.000 0.000
C8 0.014(2) 0.031(3) 0.030(3) 0.003(2) 0.001(2) 0.006(2)
C9 0.024(3) 0.024(3) 0.027(3) -0.0006(19) 0.003(2) 0.004(2)
C10 0.023(3) 0.022(2) 0.021(3) 0.004(2) 0.001(2) -0.001(2)
C11 0.025(4) 0.021(3) 0.019(3) 0.001(3) 0.000 0.000
C12 0.023(3) 0.021(3) 0.020(3) 0.007(2) 0.000(2) 0.001(2)
C13 0.030(3) 0.028(3) 0.020(3) -0.004(2) -0.003(2) -0.005(2)
C14 0.031(5) 0.033(4) 0.024(4) -0.004(3) 0.000 0.000
C15 0.021(3) 0.030(3) 0.031(3) 0.000(2) -0.008(2) -0.002(2)
C16 0.023(3) 0.028(3) 0.024(3) -0.002(2) -0.006(2) -0.005(2)
C17 0.018(3) 0.022(3) 0.030(3) 0.002(2) -0.004(2) -0.005(2)
C18 0.030(4) 0.020(3) 0.023(4) -0.006(3) 0.000 0.000
C19 0.026(3) 0.017(2) 0.024(2) 0.000(3) -0.006(3) -0.0039(17)
C20 0.032(3) 0.020(3) 0.026(3) 0.001(2) 0.006(2) 0.000(2)
C21 0.039(5) 0.023(4) 0.021(4) 0.000(3) 0.000 0.000
Cl2 0.0490(8) 0.0510(8) 0.0269(7) 0.0004(7) 0.0072(7) -0.0163(6)
O1 0.0490(8) 0.0510(8) 0.0269(7) 0.0004(7) 0.0072(7) -0.0163(6)
O2 0.0490(8) 0.0510(8) 0.0269(7) 0.0004(7) 0.0072(7) -0.0163(6)
O3 0.0490(8) 0.0510(8) 0.0269(7) 0.0004(7) 0.0072(7) -0.0163(6)
O4 0.0490(8) 0.0510(8) 0.0269(7) 0.0004(7) 0.0072(7) -0.0163(6)
O1' 0.0490(8) 0.0510(8) 0.0269(7) 0.0004(7) 0.0072(7) -0.0163(6)
O2' 0.0490(8) 0.0510(8) 0.0269(7) 0.0004(7) 0.0072(7) -0.0163(6)
O3' 0.0490(8) 0.0510(8) 0.0269(7) 0.0004(7) 0.0072(7) -0.0163(6)
O4' 0.0490(8) 0.0510(8) 0.0269(7) 0.0004(7) 0.0072(7) -0.0163(6)
Cl3 0.0572(16) 0.0664(17) 0.0526(16) 0.000 0.000 -0.0256(15)
O5 0.0572(16) 0.0664(17) 0.0526(16) 0.000 0.000 -0.0256(15)
O6 0.0572(16) 0.0664(17) 0.0526(16) 0.000 0.000 -0.0256(15)
O7 0.0572(16) 0.0664(17) 0.0526(16) 0.000 0.000 -0.0256(15)
O8 0.0572(16) 0.0664(17) 0.0526(16) 0.000 0.000 -0.0256(15)

loop_
_atom_type_symbol
_atom_type_description
_atom_type_scat_dispersion_real
_atom_type_scat_dispersion_imag
_atom_type_scat_source
C C 0.0033 0.0016 'International Tables Vol C Tables 4.2.6.8 and 6.1.1.4'
H H 0.0000 0.0000 'International Tables Vol C Tables 4.2.6.8 and 6.1.1.4'
N N 0.0061 0.0033 'International Tables Vol C Tables 4.2.6.8 and 6.1.1.4'
O O 0.0106 0.0060 'International Tables Vol C Tables 4.2.6.8 and 6.1.1.4'
Cl Cl 0.1484 0.1585 'International Tables Vol C Tables 4.2.6.8 and 6.1.1.4'
Co Co 0.3494 0.9721 'International Tables Vol C Tables 4.2.6.8 and 6.1.1.4'

loop_
_geom_angle_atom_site_label_1
_geom_angle_atom_site_label_2
_geom_angle_atom_site_label_3
_geom_angle
_geom_angle_site_symmetry_1
_geom_angle_site_symmetry_3
N4 Co1 N3 118.67(19) . .
N4 Co1 N2 117.51(19) . .
N3 Co1 N2 116.19(18) . .
N4 Co1 N1 80.7(2) . .
N3 Co1 N1 80.86(18) . .
N2 Co1 N1 80.7(2) . .
N4 Co1 Cl1 99.03(14) . .
N3 Co1 Cl1 100.00(14) . .
N2 Co1 Cl1 98.75(15) . .
N1 Co1 Cl1 179.12(16) . .
Co1 Cl1 Co1 179.67(14) 4 .
C1 N1 C8 112.5(5) . .
C1 N1 C15 110.7(5) . .
C8 N1 C15 111.0(6) . .
C1 N1 Co1 107.8(4) . .
C8 N1 Co1 107.5(3) . .
C15 N1 Co1 107.1(4) . .
C2 N2 C3 111.5(4) . .
C2 N2 Co1 106.7(3) . .
C3 N2 Co1 120.1(3) . .
C9 N3 C10 110.1(5) . .
C9 N3 Co1 108.5(4) . .
C10 N3 Co1 121.1(4) . .
C16 N4 C17 110.4(4) . .
C16 N4 Co1 107.6(3) . .
C17 N4 Co1 120.5(4) . .
N1 C1 C2 109.5(5) . .
N2 C2 C1 109.4(5) . .
C5 C3 N2 111.6(5) . .
C5 C4 C5 119.5(8) . 4
C6 C5 C4 119.7(6) . .
C6 C5 C3 120.6(6) . .
C4 C5 C3 119.6(6) . .
C5 C6 C7 121.0(6) . .
C6 C7 C6 118.9(8) . 4
N1 C8 C9 109.8(5) . .
N3 C9 C8 108.0(5) . .
N3 C10 C12 112.3(5) . .
C12 C11 C12 120.3(8) 4 .
C13 C12 C11 119.6(6) . .
C13 C12 C10 120.3(6) . .
C11 C12 C10 120.1(6) . .
C12 C13 C14 120.0(6) . .
C13 C14 C13 120.4(8) 4 .
N1 C15 C16 109.2(5) . .
N4 C16 C15 108.3(5) . .
C19 C17 N4 111.7(4) . .
C19 C18 C19 121.3(8) 4 .
C18 C19 C20 118.9(6) . .
C18 C19 C17 120.5(7) . .
C20 C19 C17 120.5(6) . .
C21 C20 C19 120.4(6) . .
C20 C21 C20 120.0(8) 4 .
O3 Cl2 O1 115.1(9) . .
O3 Cl2 O2 114.1(6) . .
O1 Cl2 O2 118.2(8) . .
O4' Cl2 O1' 111.0(9) . .
O4' Cl2 O2' 126.9(8) . .
O1' Cl2 O2' 102.6(7) . .
O4' Cl2 O3' 109.0(6) . .
O1' Cl2 O3' 104.3(10) . .
O2' Cl2 O3' 100.6(7) . .
O3 Cl2 O4 109.0(6) . .
O1 Cl2 O4 103.1(10) . .
O2 Cl2 O4 93.8(8) . .
O8 Cl3 O7 127.1(8) . .
O8 Cl3 O5 113.2(7) . .
O7 Cl3 O5 104.9(7) . .
O8 Cl3 O6 96.0(10) . .
O7 Cl3 O6 106.5(7) . .
O5 Cl3 O6 107.2(7) . .

loop_
_geom_bond_atom_site_label_1
_geom_bond_atom_site_label_2
_geom_bond_distance
_geom_bond_site_symmetry_2
Co1 N4 2.108(5) .
Co1 N3 2.112(5) .
Co1 N2 2.116(5) .
Co1 N1 2.236(4) .
Co1 Cl1 2.3645(6) .
Cl1 Co1 2.3644(6) 4
N1 C1 1.471(9) .
N1 C8 1.480(8) .
N1 C15 1.492(8) .
N2 C2 1.487(7) .
N2 C3 1.508(7) .
N3 C9 1.498(7) .
N3 C10 1.498(8) .
N4 C16 1.484(8) .
N4 C17 1.504(8) .
C1 C2 1.510(9) .
C3 C5 1.498(9) .
C4 C5 1.401(8) .
C4 C5 1.401(8) 4
C5 C6 1.379(9) .
C6 C7 1.391(8) .
C7 C6 1.391(8) 4
C8 C9 1.530(9) .
C10 C12 1.510(8) .
C11 C12 1.394(8) 4
C11 C12 1.394(8) .
C12 C13 1.385(9) .
C13 C14 1.386(8) .
C14 C13 1.386(8) 4
C15 C16 1.513(9) .
C17 C19 1.502(8) .
C18 C19 1.382(7) 4
C18 C19 1.382(7) .
C19 C20 1.404(10) .
C20 C21 1.381(8) .
C21 C20 1.381(8) 4
Cl2 O3 1.362(9) .
Cl2 O4' 1.370(9) .
Cl2 O1 1.379(11) .
Cl2 O2 1.393(10) .
Cl2 O1' 1.466(11) .
Cl2 O2' 1.466(10) .
Cl2 O3' 1.521(10) .
Cl2 O4 1.558(10) .
Cl3 O8 1.378(11) .
Cl3 O7 1.386(10) .
Cl3 O5 1.426(11) .
Cl3 O6 1.463(11) .
C22 O9 1.43(2) .

loop_
_geom_torsion_atom_site_label_1
_geom_torsion_atom_site_label_2
_geom_torsion_atom_site_label_3
_geom_torsion_atom_site_label_4
_geom_torsion
_geom_torsion_site_symmetry_1
_geom_torsion_site_symmetry_4
C8 N1 C1 C2 -150.6(5) . .
C15 N1 C1 C2 84.6(6) . .
Co1 N1 C1 C2 -32.3(5) . .
C3 N2 C2 C1 82.8(6) . .
Co1 N2 C2 C1 -50.1(5) . .
N1 C1 C2 N2 56.3(6) . .
C2 N2 C3 C5 -174.3(5) . .
Co1 N2 C3 C5 -48.5(6) . .
C5 C4 C5 C6 -1.5(12) 4 .
C5 C4 C5 C3 175.2(4) 4 .
N2 C3 C5 C6 106.9(6) . .
N2 C3 C5 C4 -69.7(8) . .
C4 C5 C6 C7 0.6(10) . .
C3 C5 C6 C7 -176.0(6) . .
C5 C6 C7 C6 0.2(12) . 4
C1 N1 C8 C9 83.6(6) . .
C15 N1 C8 C9 -151.7(5) . .
Co1 N1 C8 C9 -34.9(6) . .
C10 N3 C9 C8 87.0(6) . .
Co1 N3 C9 C8 -47.6(5) . .
N1 C8 C9 N3 55.8(6) . .
C9 N3 C10 C12 -172.9(5) . .
Co1 N3 C10 C12 -44.9(6) . .
C12 C11 C12 C13 -2.5(12) 4 .
C12 C11 C12 C10 176.1(4) 4 .
N3 C10 C12 C13 107.6(7) . .
N3 C10 C12 C11 -71.0(8) . .
C11 C12 C13 C14 1.2(10) . .
C10 C12 C13 C14 -177.4(7) . .
C12 C13 C14 C13 0.1(13) . 4
C1 N1 C15 C16 -151.0(5) . .
C8 N1 C15 C16 83.3(6) . .
Co1 N1 C15 C16 -33.8(6) . .
C17 N4 C16 C15 82.6(6) . .
Co1 N4 C16 C15 -50.8(5) . .
N1 C15 C16 N4 57.2(6) . .
C16 N4 C17 C19 -173.3(5) . .
Co1 N4 C17 C19 -46.8(6) . .
C19 C18 C19 C20 -3.6(11) 4 .
C19 C18 C19 C17 174.0(5) 4 .
N4 C17 C19 C18 -72.4(7) . .
N4 C17 C19 C20 105.1(6) . .
C18 C19 C20 C21 2.2(9) . .
C17 C19 C20 C21 -175.4(6) . .
C19 C20 C21 C20 -0.8(12) . 4
